data_7233606
loop_
_publ_author_name
'Ming-Li Ma'
'Jian-Hua Qin'
'Can Ji'
'Hong Xu'
'Rui Wang'
'Bao-Jun Li'
'Shuang-Quan Zang'
'Hong-Wei Hou'
'Stuart R. Batten'

_publ_section_title
;
 Anionic porous metal-organic framework with novel 5-connected vbk
 topology for rapid adsorption of dyes and tunable white light emission
;
_journal_name_full 'Journal of Materials Chemistry C'
_journal_page_first 1085
_journal_page_last 1093
_journal_paper_doi 10.1039/C3TC32001D
_journal_volume 2
_journal_year 2014
_chemical_formula_moiety 2(C25
_chemical_formula_sum 'C50 H32 O27 Zn4'
_chemical_formula_weight 1326.24
_space_group_IT_number 14
_space_group_name_Hall '-P 2ybc'
_space_group_name_H-M_alt 'P 1 21/c 1'
_symmetry_cell_setting monoclinic
_symmetry_space_group_name_H-M 'P 1 21/c 1'
_atom_sites_solution_hydrogens geom
_atom_sites_solution_primary direct
_atom_sites_solution_secondary difmap
_cell_angle_alpha 90.00
_cell_angle_beta 97.06(3)
_cell_angle_gamma 90.00
_cell_formula_units_Z 2
_cell_length_a 17.493(4)
_cell_length_b 15.092(3)
_cell_length_c 23.745(5)
_cell_measurement_temperature 293(2)
_cell_volume 6221(2)
_computing_cell_refinement 'Bruker XSCANS'
_computing_data_collection 'Bruker XSCANS'
_computing_data_reduction 'Bruker SHELXTL'
_computing_molecular_graphics 'Bruker SHELXTL'
_computing_publication_material 'Bruker SHELXTL'
_computing_structure_refinement 'SHELXL-97 (Sheldrick, 1997)'
_computing_structure_solution 'SHELXS-97 (Sheldrick, 1990)'
_diffrn_ambient_temperature 293(2)
_diffrn_measured_fraction_theta_full 0.940
_diffrn_measured_fraction_theta_max 0.940
_diffrn_measurement_device_type 'Bruker P4'
_diffrn_measurement_method '\w scans'
_diffrn_radiation_monochromator graphite
_diffrn_radiation_source 'fine-focus sealed tube'
_diffrn_radiation_type MoK\a
_diffrn_radiation_wavelength 0.71073
_diffrn_reflns_av_R_equivalents 0.0315
_diffrn_reflns_av_sigmaI/netI 0.0269
_diffrn_reflns_limit_h_max 19
_diffrn_reflns_limit_h_min -20
_diffrn_reflns_limit_k_max 18
_diffrn_reflns_limit_k_min -18
_diffrn_reflns_limit_l_max 28
_diffrn_reflns_limit_l_min -28
_diffrn_reflns_number 41060
_diffrn_reflns_theta_full 25.50
_diffrn_reflns_theta_max 25.50
_diffrn_reflns_theta_min 1.17
_exptl_absorpt_coefficient_mu 0.801
_exptl_absorpt_correction_T_max 0.8627
_exptl_absorpt_correction_T_min 0.8498
_exptl_absorpt_correction_type none
_exptl_crystal_colour colorless
_exptl_crystal_density_diffrn 0.708
_exptl_crystal_density_method 'not measured'
_exptl_crystal_description prism
_exptl_crystal_F_000 1336
_exptl_crystal_size_max 0.21
_exptl_crystal_size_mid 0.20
_exptl_crystal_size_min 0.19
_refine_diff_density_max 1.114
_refine_diff_density_min -0.537
_refine_diff_density_rms 0.109
_refine_ls_extinction_method none
_refine_ls_goodness_of_fit_ref 1.449
_refine_ls_hydrogen_treatment mixed
_refine_ls_matrix_type full
_refine_ls_number_parameters 370
_refine_ls_number_reflns 10884
_refine_ls_number_restraints 12
_refine_ls_restrained_S_all 1.464
_refine_ls_R_factor_all 0.1151
_refine_ls_R_factor_gt 0.0962
_refine_ls_shift/su_max 0.001
_refine_ls_shift/su_mean 0.000
_refine_ls_structure_factor_coef Fsqd
_refine_ls_weighting_details 'calc w=1/[\s^2^(Fo^2^)+(0.2000P)^2^+0.0000P] where P=(Fo^2^+2Fc^2^)/3'
_refine_ls_weighting_scheme calc
_refine_ls_wR_factor_gt 0.3157
_refine_ls_wR_factor_ref 0.3490
_reflns_number_gt 7931
_reflns_number_total 10884
_reflns_threshold_expression >2sigma(I)
_cod_data_source_file J-Mater-Chem-C-2014-2-1085.cif
_cod_data_source_block 1
_cod_depositor_comments
;
The following automatic conversions were performed:

data item '_symmetry_cell_setting' value 'Monoclinic' was changed to
'monoclinic' in accordance with the built-in table derived from the
CIF Core dictionary named 'cif_core.dic' version 2.4.5 last updated
on 2014-11-21.

Automatic conversion script
Id: cif_fix_values 6909 2019-04-08 15:41:33Z antanas 
;
_cod_original_sg_symbol_H-M P2(1)/c
_cod_database_code 7233606

loop_
_symmetry_equiv_pos_as_xyz
'x, y, z'
'-x, y+1/2, -z+1/2'
'-x, -y, -z'
'x, -y-1/2, z-1/2'

loop_
_atom_site_label
_atom_site_type_symbol
_atom_site_fract_x
_atom_site_fract_y
_atom_site_fract_z
_atom_site_U_iso_or_equiv
_atom_site_adp_type
_atom_site_occupancy
_atom_site_symmetry_multiplicity
_atom_site_calc_flag
_atom_site_refinement_flags
_atom_site_disorder_assembly
_atom_site_disorder_group
Zn1 Zn 0.16625(3) 0.86669(4) 0.48219(3) 0.0871(3) Uani 1 1 d . . .
Zn2 Zn 0.31019(3) 0.93353(3) 0.41030(3) 0.0858(3) Uani 1 1 d . . .
O1 O 0.1917(2) 0.7697(2) 0.4370(2) 0.1054(14) Uani 1 1 d . . .
O2 O 0.3005(2) 0.8052(2) 0.40310(18) 0.0923(11) Uani 1 1 d . . .
O3 O 0.2432(2) 0.5994(3) 0.04255(19) 0.1087(13) Uani 1 1 d . . .
O4 O 0.3448(3) 0.5715(3) -0.00283(19) 0.1050(14) Uani 1 1 d . . .
O5 O 0.5992(3) 0.4589(5) 0.1985(3) 0.150(2) Uani 1 1 d . . .
O6 O 0.5862(2) 0.4698(2) 0.10404(17) 0.0896(11) Uani 1 1 d . . .
O7 O -0.0773(3) 0.2890(3) 0.4743(3) 0.1272(17) Uani 1 1 d U . .
O8 O -0.0702(2) 0.1441(2) 0.4873(2) 0.1007(13) Uani 1 1 d . . .
O9 O 0.2497(2) 0.0419(3) 0.4188(2) 0.1086(14) Uani 1 1 d . . .
O10 O 0.1448(2) -0.0264(2) 0.4370(2) 0.1047(14) Uani 1 1 d . . .
O11 O 0.3315(2) 0.5485(3) 0.24357(18) 0.1007(12) Uani 1 1 d . . .
O12 O 0.1817(3) 0.3566(2) 0.4019(2) 0.1180(17) Uani 1 1 d . . .
O1W O 0.2584(4) 0.9338(4) 0.3224(2) 0.1377(19) Uani 1 1 d . . .
H1WA H 0.3048 0.9406 0.3160 0.206 Uiso 1 1 d R . .
H1WB H 0.2548 0.9833 0.3051 0.206 Uiso 1 1 d R . .
O2W O 0.9347(7) 0.4680(8) 0.4724(6) 0.146(4) Uani 0.50 1 d PU . .
H2WA H 0.9506 0.4570 0.5069 0.219 Uiso 0.50 1 d PR . .
H2WB H 0.8867 0.4605 0.4630 0.219 Uiso 0.50 1 d PR . .
C1 C 0.2482(3) 0.7514(3) 0.4122(2) 0.0799(14) Uani 1 1 d . . .
C2 C 0.2541(3) 0.6576(3) 0.3925(2) 0.0759(13) Uani 1 1 d . . .
C3 C 0.3099(3) 0.6342(3) 0.3581(2) 0.0785(13) Uani 1 1 d . . .
H3 H 0.3441 0.6767 0.3478 0.094 Uiso 1 1 calc R . .
C4 C 0.3145(3) 0.5484(3) 0.3394(2) 0.0817(14) Uani 1 1 d . . .
C5 C 0.2634(4) 0.4850(3) 0.3556(3) 0.0959(18) Uani 1 1 d . . .
H5 H 0.2660 0.4269 0.3428 0.115 Uiso 1 1 calc R . .
C6 C 0.2091(4) 0.5083(3) 0.3906(3) 0.0950(18) Uani 1 1 d . . .
C7 C 0.2052(3) 0.5938(3) 0.4093(2) 0.0785(13) Uani 1 1 d . . .
H7 H 0.1693 0.6089 0.4335 0.094 Uiso 1 1 calc R . .
C8 C 0.3694(3) 0.5253(4) 0.2968(3) 0.0934(19) Uani 1 1 d . . .
H8A H 0.4171 0.5583 0.3048 0.112 Uiso 1 1 calc R . .
H8B H 0.3811 0.4625 0.2982 0.112 Uiso 1 1 calc R . .
C9 C 0.3134(4) 0.5780(4) 0.0405(3) 0.0943(17) Uani 1 1 d . . .
C10 C 0.5620(4) 0.4752(4) 0.1515(3) 0.0936(18) Uani 1 1 d . . .
C11 C 0.3608(4) 0.5563(3) 0.0953(3) 0.0913(17) Uani 1 1 d . . .
C12 C 0.4367(3) 0.5270(3) 0.0983(2) 0.0791(14) Uani 1 1 d . . .
H12 H 0.4594 0.5222 0.0650 0.095 Uiso 1 1 calc R . .
C13 C 0.4782(3) 0.5052(3) 0.1482(3) 0.0860(16) Uani 1 1 d . . .
C14 C 0.4456(4) 0.5116(4) 0.1996(3) 0.0930(16) Uani 1 1 d . . .
H14 H 0.4743 0.4970 0.2340 0.112 Uiso 1 1 calc R . .
C15 C 0.3710(4) 0.5397(4) 0.1979(3) 0.0923(17) Uani 1 1 d . . .
C16 C 0.3262(4) 0.5614(4) 0.1460(3) 0.0987(19) Uani 1 1 d . . .
H16 H 0.2751 0.5787 0.1453 0.118 Uiso 1 1 calc R . .
C17 C 0.1508(4) 0.4412(3) 0.4084(4) 0.112(2) Uani 1 1 d . . .
H17A H 0.1427 0.4509 0.4476 0.135 Uiso 1 1 calc R . .
H17B H 0.1018 0.4473 0.3847 0.135 Uiso 1 1 calc R . .
C18 C 0.1834(3) 0.0412(3) 0.4294(3) 0.0931(17) Uani 1 1 d . . .
C19 C -0.0452(4) 0.2198(4) 0.4722(3) 0.102(2) Uani 1 1 d . . .
C20 C 0.1405(3) 0.1288(3) 0.4299(3) 0.0876(16) Uani 1 1 d . . .
C21 C 0.0694(3) 0.1332(3) 0.4486(3) 0.0888(16) Uani 1 1 d . . .
H21 H 0.0448 0.0816 0.4580 0.107 Uiso 1 1 calc R . .
C22 C 0.0347(3) 0.2134(3) 0.4533(3) 0.0875(15) Uani 1 1 d . . .
C23 C 0.0697(3) 0.2907(3) 0.4371(3) 0.0960(18) Uani 1 1 d . . .
H23 H 0.0450 0.3450 0.4390 0.115 Uiso 1 1 calc R . .
C24 C 0.1410(3) 0.2865(4) 0.4183(3) 0.0975(18) Uani 1 1 d . . .
C25 C 0.1753(3) 0.2055(3) 0.4137(3) 0.0983(19) Uani 1 1 d . . .
H25 H 0.2225 0.2020 0.3996 0.118 Uiso 1 1 calc R . .

loop_
_atom_site_aniso_label
_atom_site_aniso_U_11
_atom_site_aniso_U_22
_atom_site_aniso_U_33
_atom_site_aniso_U_23
_atom_site_aniso_U_13
_atom_site_aniso_U_12
Zn1 0.0726(5) 0.0614(4) 0.1437(6) -0.0224(3) 0.0793(4) -0.0201(2)
Zn2 0.0733(5) 0.0596(4) 0.1407(6) -0.0152(3) 0.0784(4) -0.0169(2)
O1 0.110(3) 0.0632(19) 0.163(4) -0.024(2) 0.097(3) -0.0177(19)
O2 0.078(2) 0.0604(18) 0.153(3) -0.0197(18) 0.075(2) -0.0176(15)
O3 0.075(2) 0.131(3) 0.134(3) 0.014(3) 0.070(2) 0.035(2)
O4 0.094(3) 0.109(3) 0.129(3) 0.025(2) 0.081(2) 0.031(2)
O5 0.112(4) 0.221(7) 0.133(4) 0.025(4) 0.072(3) 0.069(4)
O6 0.073(2) 0.078(2) 0.133(3) 0.0094(18) 0.077(2) 0.0206(17)
O7 0.102(3) 0.085(3) 0.215(5) 0.010(3) 0.104(3) -0.002(2)
O8 0.088(3) 0.0673(19) 0.167(4) -0.016(2) 0.094(2) -0.0238(17)
O9 0.072(2) 0.073(2) 0.198(4) -0.003(2) 0.085(3) -0.0166(17)
O10 0.083(2) 0.066(2) 0.182(4) -0.012(2) 0.083(3) -0.0167(18)
O11 0.078(2) 0.137(3) 0.100(3) -0.005(2) 0.060(2) 0.022(2)
O12 0.110(3) 0.0603(19) 0.208(5) -0.006(2) 0.116(3) -0.0129(19)
O1W 0.125(4) 0.155(5) 0.142(4) 0.015(3) 0.053(3) -0.004(3)
O2W 0.135(7) 0.117(6) 0.195(8) -0.009(6) 0.056(6) 0.027(6)
C1 0.075(3) 0.058(2) 0.121(4) -0.006(2) 0.070(3) -0.003(2)
C2 0.076(3) 0.062(2) 0.102(3) -0.009(2) 0.060(3) -0.009(2)
C3 0.075(3) 0.063(3) 0.110(3) -0.003(2) 0.061(3) -0.011(2)
C4 0.074(3) 0.072(3) 0.113(4) -0.012(2) 0.063(3) -0.006(2)
C5 0.100(4) 0.061(3) 0.143(5) -0.017(3) 0.081(3) -0.009(2)
C6 0.102(4) 0.063(3) 0.138(4) -0.014(3) 0.090(4) -0.021(3)
C7 0.079(3) 0.057(2) 0.113(4) -0.008(2) 0.067(3) -0.002(2)
C8 0.083(4) 0.073(3) 0.141(5) -0.019(3) 0.080(4) -0.007(2)
C9 0.099(4) 0.075(3) 0.123(4) 0.011(3) 0.069(4) 0.021(3)
C10 0.088(4) 0.087(3) 0.121(5) 0.019(3) 0.072(4) 0.022(3)
C11 0.087(4) 0.078(3) 0.125(4) 0.001(3) 0.077(3) 0.018(3)
C12 0.062(3) 0.078(3) 0.111(4) 0.004(2) 0.067(3) 0.016(2)
C13 0.076(3) 0.073(3) 0.123(4) -0.002(3) 0.069(3) 0.011(2)
C14 0.085(4) 0.088(3) 0.121(4) 0.002(3) 0.071(3) 0.015(3)
C15 0.081(4) 0.090(3) 0.120(4) -0.001(3) 0.071(3) 0.013(3)
C16 0.082(4) 0.096(4) 0.135(5) -0.008(3) 0.079(4) 0.014(3)
C17 0.103(4) 0.057(3) 0.199(6) -0.021(3) 0.110(4) -0.022(3)
C18 0.084(4) 0.061(3) 0.149(5) -0.018(3) 0.072(3) -0.020(2)
C19 0.092(4) 0.064(3) 0.171(6) -0.013(3) 0.093(4) -0.017(3)
C20 0.072(3) 0.065(3) 0.141(5) -0.013(3) 0.071(3) -0.014(2)
C21 0.072(3) 0.068(3) 0.140(5) -0.015(3) 0.068(3) -0.023(2)
C22 0.065(3) 0.071(3) 0.141(4) -0.013(3) 0.072(3) -0.018(2)
C23 0.083(4) 0.066(3) 0.156(5) -0.011(3) 0.084(3) -0.013(2)
C24 0.079(3) 0.073(3) 0.156(5) -0.017(3) 0.080(3) -0.024(2)
C25 0.077(3) 0.065(3) 0.172(5) -0.005(3) 0.091(3) -0.013(2)

loop_
_atom_type_symbol
_atom_type_description
_atom_type_scat_dispersion_real
_atom_type_scat_dispersion_imag
_atom_type_scat_source
C C 0.0033 0.0016 'International Tables Vol C Tables 4.2.6.8 and 6.1.1.4'
H H 0.0000 0.0000 'International Tables Vol C Tables 4.2.6.8 and 6.1.1.4'
O O 0.0106 0.0060 'International Tables Vol C Tables 4.2.6.8 and 6.1.1.4'
Zn Zn 0.2839 1.4301 'International Tables Vol C Tables 4.2.6.8 and 6.1.1.4'

loop_
_geom_angle_atom_site_label_1
_geom_angle_atom_site_label_2
_geom_angle_atom_site_label_3
_geom_angle
_geom_angle_site_symmetry_1
_geom_angle_site_symmetry_3
O1 Zn1 O3 116.0(2) . 4_576
O1 Zn1 O8 115.16(15) . 3_566
O3 Zn1 O8 107.97(19) 4_576 3_566
O1 Zn1 O10 111.7(2) . 1_565
O3 Zn1 O10 105.1(2) 4_576 1_565
O8 Zn1 O10 99.19(17) 3_566 1_565
O2 Zn2 O6 109.53(14) . 2_655
O2 Zn2 O9 142.23(14) . 1_565
O6 Zn2 O9 107.79(15) 2_655 1_565
O2 Zn2 O4 93.58(18) . 4_576
O6 Zn2 O4 91.14(17) 2_655 4_576
O9 Zn2 O4 91.3(2) 1_565 4_576
O2 Zn2 O1W 84.0(2) . .
O6 Zn2 O1W 96.8(2) 2_655 .
O9 Zn2 O1W 86.1(2) 1_565 .
O4 Zn2 O1W 172.09(19) 4_576 .
C1 O1 Zn1 133.9(3) . .
C1 O2 Zn2 133.0(3) . .
C9 O3 Zn1 129.1(4) . 4_575
C9 O4 Zn2 136.8(5) . 4_575
C10 O6 Zn2 126.5(4) . 2_645
C19 O8 Zn1 121.5(4) . 3_566
C18 O9 Zn2 123.5(4) . 1_545
C18 O10 Zn1 133.2(5) . 1_545
C15 O11 C8 117.7(5) . .
C24 O12 C17 117.0(4) . .
Zn2 O1W H1WA 82.9 . .
Zn2 O1W H1WB 117.5 . .
H1WA O1W H1WB 79.9 . .
H2WA O2W H2WB 114.9 . .
O1 C1 O2 125.1(4) . .
O1 C1 C2 116.5(4) . .
O2 C1 C2 118.4(4) . .
C7 C2 C3 119.8(4) . .
C7 C2 C1 120.0(4) . .
C3 C2 C1 120.1(4) . .
C4 C3 C2 120.1(4) . .
C4 C3 H3 119.9 . .
C2 C3 H3 119.9 . .
C3 C4 C5 119.5(4) . .
C3 C4 C8 120.0(4) . .
C5 C4 C8 120.3(4) . .
C6 C5 C4 120.1(5) . .
C6 C5 H5 119.9 . .
C4 C5 H5 119.9 . .
C7 C6 C5 120.0(4) . .
C7 C6 C17 118.1(4) . .
C5 C6 C17 121.9(5) . .
C6 C7 C2 120.4(4) . .
C6 C7 H7 119.8 . .
C2 C7 H7 119.8 . .
O11 C8 C4 106.1(5) . .
O11 C8 H8A 110.5 . .
C4 C8 H8A 110.5 . .
O11 C8 H8B 110.5 . .
C4 C8 H8B 110.5 . .
H8A C8 H8B 108.7 . .
O4 C9 O3 125.7(7) . .
O4 C9 C11 117.1(6) . .
O3 C9 C11 117.2(5) . .
O5 C10 O6 126.5(6) . .
O5 C10 C13 119.8(5) . .
O6 C10 C13 113.7(6) . .
C12 C11 C16 118.6(6) . .
C12 C11 C9 122.6(5) . .
C16 C11 C9 118.7(6) . .
C13 C12 C11 121.8(5) . .
C13 C12 H12 119.1 . .
C11 C12 H12 119.1 . .
C12 C13 C14 120.7(5) . .
C12 C13 C10 121.7(5) . .
C14 C13 C10 117.6(6) . .
C15 C14 C13 118.7(6) . .
C15 C14 H14 120.6 . .
C13 C14 H14 120.6 . .
O11 C15 C14 125.6(6) . .
O11 C15 C16 112.9(5) . .
C14 C15 C16 121.5(5) . .
C11 C16 C15 118.6(6) . .
C11 C16 H16 120.7 . .
C15 C16 H16 120.7 . .
O12 C17 C6 107.0(4) . .
O12 C17 H17A 110.3 . .
C6 C17 H17A 110.3 . .
O12 C17 H17B 110.3 . .
C6 C17 H17B 110.3 . .
H17A C17 H17B 108.6 . .
O9 C18 O10 125.7(5) . .
O9 C18 C20 118.5(4) . .
O10 C18 C20 115.7(5) . .
O7 C19 O8 126.1(5) . .
O7 C19 C22 121.5(4) . .
O8 C19 C22 112.4(5) . .
C21 C20 C25 119.7(5) . .
C21 C20 C18 120.8(4) . .
C25 C20 C18 119.4(4) . .
C22 C21 C20 119.9(4) . .
C22 C21 H21 120.0 . .
C20 C21 H21 120.0 . .
C21 C22 C23 120.3(4) . .
C21 C22 C19 120.9(4) . .
C23 C22 C19 118.7(5) . .
C24 C23 C22 119.9(5) . .
C24 C23 H23 120.1 . .
C22 C23 H23 120.1 . .
O12 C24 C25 114.9(4) . .
O12 C24 C23 125.8(5) . .
C25 C24 C23 119.2(4) . .
C24 C25 C20 120.8(4) . .
C24 C25 H25 119.6 . .
C20 C25 H25 119.6 . .

loop_
_geom_bond_atom_site_label_1
_geom_bond_atom_site_label_2
_geom_bond_distance
_geom_bond_site_symmetry_2
Zn1 O1 1.901(3) .
Zn1 O3 1.911(5) 4_576
Zn1 O8 1.917(3) 3_566
Zn1 O10 1.948(5) 1_565
Zn2 O2 1.949(3) .
Zn2 O6 1.963(3) 2_655
Zn2 O9 1.972(4) 1_565
Zn2 O4 2.079(5) 4_576
Zn2 O1W 2.172(6) .
O1 C1 1.242(5) .
O2 C1 1.261(5) .
O3 C9 1.276(7) .
O3 Zn1 1.911(5) 4_575
O4 C9 1.229(6) .
O4 Zn2 2.079(5) 4_575
O5 C10 1.246(8) .
O6 C10 1.253(7) .
O6 Zn2 1.963(3) 2_645
O7 C19 1.189(7) .
O8 C19 1.289(6) .
O8 Zn1 1.917(3) 3_566
O9 C18 1.216(6) .
O9 Zn2 1.972(4) 1_545
O10 C18 1.249(6) .
O10 Zn1 1.948(5) 1_545
O11 C15 1.363(6) .
O11 C8 1.398(8) .
O12 C24 1.359(6) .
O12 C17 1.402(6) .
O1W H1WA 0.8500 .
O1W H1WB 0.8501 .
O2W H2WA 0.8501 .
O2W H2WB 0.8501 .
C1 C2 1.499(6) .
C2 C7 1.380(6) .
C2 C3 1.393(6) .
C3 C4 1.374(6) .
C3 H3 0.9300 .
C4 C5 1.396(7) .
C4 C8 1.517(6) .
C5 C6 1.383(7) .
C5 H5 0.9300 .
C6 C7 1.370(7) .
C6 C17 1.532(6) .
C7 H7 0.9300 .
C8 H8A 0.9700 .
C8 H8B 0.9700 .
C9 C11 1.491(10) .
C10 C13 1.526(8) .
C11 C12 1.393(7) .
C11 C16 1.415(7) .
C12 C13 1.353(8) .
C12 H12 0.9300 .
C13 C14 1.413(7) .
C14 C15 1.367(8) .
C14 H14 0.9300 .
C15 C16 1.415(10) .
C16 H16 0.9300 .
C17 H17A 0.9700 .
C17 H17B 0.9700 .
C18 C20 1.521(7) .
C19 C22 1.522(7) .
C20 C21 1.374(7) .
C20 C25 1.382(6) .
C21 C22 1.365(7) .
C21 H21 0.9300 .
C22 C23 1.394(7) .
C23 C24 1.376(7) .
C23 H23 0.9300 .
C24 C25 1.373(8) .
C25 H25 0.9300 .

loop_
_geom_hbond_atom_site_label_D
_geom_hbond_atom_site_label_H
_geom_hbond_atom_site_label_A
_geom_hbond_distance_DH
_geom_hbond_distance_HA
_geom_hbond_distance_DA
_geom_hbond_angle_DHA
_geom_hbond_site_symmetry_A
O1W H1WA O5 0.85 1.78 2.626(8) 177.8 2_655
O1W H1WA O6 0.85 2.56 3.095(7) 122.0 2_655

loop_
_geom_torsion_atom_site_label_1
_geom_torsion_atom_site_label_2
_geom_torsion_atom_site_label_3
_geom_torsion_atom_site_label_4
_geom_torsion
_geom_torsion_site_symmetry_1
_geom_torsion_site_symmetry_2
_geom_torsion_site_symmetry_3
_geom_torsion_site_symmetry_4
O3 Zn1 O1 C1 -49.8(7) 4_576 . . .
O8 Zn1 O1 C1 -177.3(6) 3_566 . . .
O10 Zn1 O1 C1 70.6(6) 1_565 . . .
O6 Zn2 O2 C1 174.0(5) 2_655 . . .
O9 Zn2 O2 C1 -15.2(7) 1_565 . . .
O4 Zn2 O2 C1 81.5(6) 4_576 . . .
O1W Zn2 O2 C1 -90.9(6) . . . .
Zn1 O1 C1 O2 -13.7(10) . . . .
Zn1 O1 C1 C2 165.7(4) . . . .
Zn2 O2 C1 O1 -11.1(10) . . . .
Zn2 O2 C1 C2 169.5(4) . . . .
O1 C1 C2 C7 -9.7(9) . . . .
O2 C1 C2 C7 169.8(5) . . . .
O1 C1 C2 C3 171.8(6) . . . .
O2 C1 C2 C3 -8.8(9) . . . .
C7 C2 C3 C4 2.3(9) . . . .
C1 C2 C3 C4 -179.1(6) . . . .
C2 C3 C4 C5 -0.7(9) . . . .
C2 C3 C4 C8 173.2(6) . . . .
C3 C4 C5 C6 -0.6(10) . . . .
C8 C4 C5 C6 -174.4(7) . . . .
C4 C5 C6 C7 0.2(11) . . . .
C4 C5 C6 C17 178.7(7) . . . .
C5 C6 C7 C2 1.5(10) . . . .
C17 C6 C7 C2 -177.2(6) . . . .
C3 C2 C7 C6 -2.7(9) . . . .
C1 C2 C7 C6 178.7(6) . . . .
C15 O11 C8 C4 175.6(5) . . . .
C3 C4 C8 O11 -81.6(7) . . . .
C5 C4 C8 O11 92.2(7) . . . .
Zn2 O4 C9 O3 -12.9(10) 4_575 . . .
Zn2 O4 C9 C11 165.1(4) 4_575 . . .
Zn1 O3 C9 O4 -3.4(10) 4_575 . . .
Zn1 O3 C9 C11 178.6(4) 4_575 . . .
Zn2 O6 C10 O5 0.3(10) 2_645 . . .
Zn2 O6 C10 C13 -179.8(3) 2_645 . . .
O4 C9 C11 C12 -2.1(9) . . . .
O3 C9 C11 C12 176.0(5) . . . .
O4 C9 C11 C16 -178.8(5) . . . .
O3 C9 C11 C16 -0.7(9) . . . .
C16 C11 C12 C13 -1.3(8) . . . .
C9 C11 C12 C13 -178.1(5) . . . .
C11 C12 C13 C14 -0.1(9) . . . .
C11 C12 C13 C10 -178.5(5) . . . .
O5 C10 C13 C12 177.3(7) . . . .
O6 C10 C13 C12 -2.6(8) . . . .
O5 C10 C13 C14 -1.1(9) . . . .
O6 C10 C13 C14 178.9(5) . . . .
C12 C13 C14 C15 0.5(9) . . . .
C10 C13 C14 C15 178.9(6) . . . .
C8 O11 C15 C14 -1.3(9) . . . .
C8 O11 C15 C16 177.5(5) . . . .
C13 C14 C15 O11 179.3(6) . . . .
C13 C14 C15 C16 0.6(9) . . . .
C12 C11 C16 C15 2.3(9) . . . .
C9 C11 C16 C15 179.2(5) . . . .
O11 C15 C16 C11 179.2(5) . . . .
C14 C15 C16 C11 -2.0(9) . . . .
C24 O12 C17 C6 176.6(6) . . . .
C7 C6 C17 O12 -159.8(6) . . . .
C5 C6 C17 O12 21.6(10) . . . .
Zn2 O9 C18 O10 1.0(11) 1_545 . . .
Zn2 O9 C18 C20 -174.7(4) 1_545 . . .
Zn1 O10 C18 O9 47.1(10) 1_545 . . .
Zn1 O10 C18 C20 -137.1(5) 1_545 . . .
Zn1 O8 C19 O7 -1.2(11) 3_566 . . .
Zn1 O8 C19 C22 175.8(4) 3_566 . . .
O9 C18 C20 C21 -171.6(6) . . . .
O10 C18 C20 C21 12.3(10) . . . .
O9 C18 C20 C25 5.4(10) . . . .
O10 C18 C20 C25 -170.7(6) . . . .
C25 C20 C21 C22 -2.6(10) . . . .
C18 C20 C21 C22 174.4(6) . . . .
C20 C21 C22 C23 2.6(10) . . . .
C20 C21 C22 C19 178.2(6) . . . .
O7 C19 C22 C21 -176.9(7) . . . .
O8 C19 C22 C21 5.9(10) . . . .
O7 C19 C22 C23 -1.2(11) . . . .
O8 C19 C22 C23 -178.5(6) . . . .
C21 C22 C23 C24 -2.5(11) . . . .
C19 C22 C23 C24 -178.2(6) . . . .
C17 O12 C24 C25 -176.9(7) . . . .
C17 O12 C24 C23 4.8(11) . . . .
C22 C23 C24 O12 -179.3(6) . . . .
C22 C23 C24 C25 2.5(11) . . . .
O12 C24 C25 C20 179.0(7) . . . .
C23 C24 C25 C20 -2.6(11) . . . .
C21 C20 C25 C24 2.7(11) . . . .
C18 C20 C25 C24 -174.4(7) . . . .
